data_2240168
loop_
_publ_author_name
'Mallah, Eyad'
'Sweidan, Kamal'
'Abu Dayyih, Wael'
'Steimann, Manfred'
'Sunjuk, Mahmoud'

_publ_section_title
;
 Crystal structure of
 1,3-dicyclohexyl-4,5-dimethyl-1<i>H</i>-imidazol-3-ium-2-carbodithioate
 chloroform monosolvate
;
_journal_issue 12
_journal_name_full 'Acta Crystallographica Section E'
_journal_page_first o1227
_journal_page_last o1228
_journal_paper_doi 10.1107/S1600536814023800
_journal_volume 70
_journal_year 2014
_chemical_formula_iupac 'C18 H28 N2 S2, C H Cl3'
_chemical_formula_moiety 'C18 H28 N2 S2, C H Cl3'
_chemical_formula_sum 'C19 H29 Cl3 N2 S2'
_chemical_formula_weight 455.91
_chemical_name_systematic
;
1,3-Dicyclohexyl-4,5-dimethyl-1<i>H</i>-imidazol-3-ium-2-carbodithioate
chloroform monosolvate
;
_space_group_IT_number 14
_symmetry_cell_setting monoclinic
_symmetry_space_group_name_Hall '-P 2ybc'
_symmetry_space_group_name_H-M 'P 1 21/c 1'
_atom_sites_solution_hydrogens geom
_atom_sites_solution_primary direct
_atom_sites_solution_secondary difmap
_audit_creation_method SHELXL-97
_cell_angle_alpha 90.00
_cell_angle_beta 98.78(3)
_cell_angle_gamma 90.00
_cell_formula_units_Z 4
_cell_length_a 8.4800(17)
_cell_length_b 16.227(3)
_cell_length_c 17.263(4)
_cell_measurement_reflns_used 25
_cell_measurement_temperature 223(2)
_cell_measurement_theta_max 13.653
_cell_measurement_theta_min 7.633
_cell_volume 2347.6(9)
_computing_cell_refinement
;
CAD-4 Software (Enraf--Nonius, 1998)
;
_computing_data_collection
;
CAD-4 Software (Enraf--Nonius, 1998)
;
_computing_data_reduction
;
HELENA/PLATON (Spek, 2009)
;
_computing_molecular_graphics
;
SHELXTL (Sheldrick, 2008)
;
_computing_publication_material
;
SHELXTL (Sheldrick, 2008)
;
_computing_structure_refinement
;
SHELXL97 (Sheldrick, 2008)
;
_computing_structure_solution
;
SHELXS97 (Sheldrick, 2008)
;
_diffrn_ambient_temperature 223(2)
_diffrn_measured_fraction_theta_full 0.998
_diffrn_measured_fraction_theta_max 0.998
_diffrn_measurement_device_type 'Enraf--Nonius CAD-4'
_diffrn_measurement_method '\w scans'
_diffrn_radiation_monochromator graphite
_diffrn_radiation_source 'fine-focus sealed tube'
_diffrn_radiation_type MoK\a
_diffrn_radiation_wavelength 0.71073
_diffrn_reflns_av_R_equivalents 0.0624
_diffrn_reflns_av_sigmaI/netI 0.0498
_diffrn_reflns_limit_h_max 10
_diffrn_reflns_limit_h_min -10
_diffrn_reflns_limit_k_max 20
_diffrn_reflns_limit_k_min 0
_diffrn_reflns_limit_l_max 21
_diffrn_reflns_limit_l_min -1
_diffrn_reflns_number 5278
_diffrn_reflns_theta_full 26.37
_diffrn_reflns_theta_max 26.37
_diffrn_reflns_theta_min 3.13
_diffrn_standards_decay_% 7
_diffrn_standards_interval_count 400
_diffrn_standards_interval_time 3600
_diffrn_standards_number 3
_exptl_absorpt_coefficient_mu 0.575
_exptl_absorpt_correction_T_max 0.93897
_exptl_absorpt_correction_T_min 0.77486
_exptl_absorpt_correction_type multi-scan
_exptl_absorpt_process_details
;
(CAD-4 Software; Enraf--Nonius, 1998)
;
_exptl_crystal_colour red
_exptl_crystal_density_diffrn 1.290
_exptl_crystal_density_method 'not measured'
_exptl_crystal_description block
_exptl_crystal_F_000 960
_exptl_crystal_size_max 0.60
_exptl_crystal_size_mid 0.50
_exptl_crystal_size_min 0.30
_refine_diff_density_max 0.396
_refine_diff_density_min -0.453
_refine_ls_extinction_coef 0.0056(12)
_refine_ls_extinction_expression Fc^*^=kFc[1+0.001xFc^2^\l^3^/sin(2\q)]^-1/4^
_refine_ls_extinction_method
;
SHELXL97 (Sheldrick, 2008)
;
_refine_ls_goodness_of_fit_ref 1.037
_refine_ls_hydrogen_treatment constr
_refine_ls_matrix_type full
_refine_ls_number_parameters 272
_refine_ls_number_reflns 4797
_refine_ls_number_restraints 0
_refine_ls_restrained_S_all 1.037
_refine_ls_R_factor_all 0.0979
_refine_ls_R_factor_gt 0.0525
_refine_ls_shift/su_max 0.000
_refine_ls_shift/su_mean 0.000
_refine_ls_structure_factor_coef Fsqd
_refine_ls_weighting_details 'calc w=1/[\s^2^(Fo^2^)+(0.0736P)^2^+1.0555P] where P=(Fo^2^+2Fc^2^)/3'
_refine_ls_weighting_scheme calc
_refine_ls_wR_factor_gt 0.1317
_refine_ls_wR_factor_ref 0.1527
_reflns_number_gt 3215
_reflns_number_total 4797
_reflns_threshold_expression I>2sigma(I)
_cod_data_source_file su5006sup1.cif
_cod_data_source_block I
_cod_original_cell_volume 2347.6(8)
_cod_original_sg_symbol_H-M 'P 21/c'
_cod_database_code 2240168
_cod_database_fobs_code 2240168

loop_
_symmetry_equiv_pos_as_xyz
'x, y, z'
'-x, y+1/2, -z+1/2'
'-x, -y, -z'
'x, -y-1/2, z-1/2'

loop_
_atom_site_type_symbol
_atom_site_label
_atom_site_fract_x
_atom_site_fract_y
_atom_site_fract_z
_atom_site_U_iso_or_equiv
_atom_site_adp_type
_atom_site_calc_flag
_atom_site_refinement_flags
_atom_site_occupancy
_atom_site_symmetry_multiplicity
_atom_site_disorder_assembly
_atom_site_disorder_group
S S1 0.33013(10) 0.35829(5) 0.21958(5) 0.0524(2) Uani d . 1 1 . .
S S2 0.08543(11) 0.22805(5) 0.16626(5) 0.0601(3) Uani d . 1 1 . .
N N1 0.2665(3) 0.22155(13) 0.36574(12) 0.0374(5) Uani d . 1 1 . .
N N2 0.4181(3) 0.15925(13) 0.29338(12) 0.0357(5) Uani d . 1 1 . .
C C1 0.2388(3) 0.26807(16) 0.22524(14) 0.0366(6) Uani d . 1 1 . .
C C2 0.3059(3) 0.21643(15) 0.29333(14) 0.0346(6) Uani d . 1 1 . .
C C3 0.4543(3) 0.12642(17) 0.36899(15) 0.0401(6) Uani d . 1 1 . .
C C4 0.3592(3) 0.16530(17) 0.41371(15) 0.0410(6) Uani d . 1 1 . .
C C5 0.3515(5) 0.1536(2) 0.49892(17) 0.0598(9) Uani d . 1 1 . .
H H5A 0.4239 0.1099 0.5195 0.090 Uiso calc R 1 1 . .
H H5B 0.2435 0.1390 0.5057 0.090 Uiso calc R 1 1 . .
H H5C 0.3821 0.2044 0.5269 0.090 Uiso calc R 1 1 . .
C C6 0.5769(4) 0.0621(2) 0.39258(19) 0.0584(9) Uani d . 1 1 . .
H H6A 0.5829 0.0508 0.4481 0.088 Uiso calc R 1 1 . .
H H6B 0.6798 0.0815 0.3821 0.088 Uiso calc R 1 1 . .
H H6C 0.5481 0.0121 0.3629 0.088 Uiso calc R 1 1 . .
C C11 0.4780(3) 0.13436(17) 0.22026(15) 0.0401(6) Uani d . 1 1 . .
H H11 0.4262 0.1722 0.1791 0.048 Uiso calc R 1 1 . .
C C12 0.4225(4) 0.04907(19) 0.19417(18) 0.0486(7) Uani d . 1 1 . .
H H12A 0.3061 0.0460 0.1898 0.058 Uiso calc R 1 1 . .
H H12B 0.4686 0.0087 0.2334 0.058 Uiso calc R 1 1 . .
C C13 0.4722(4) 0.0282(2) 0.11543(19) 0.0596(9) Uani d . 1 1 . .
H H13A 0.4464 -0.0296 0.1028 0.072 Uiso calc R 1 1 . .
H H13B 0.4113 0.0624 0.0746 0.072 Uiso calc R 1 1 . .
C C14 0.6454(4) 0.0417(2) 0.1153(2) 0.0643(9) Uani d . 1 1 . .
H H14A 0.6701 0.0321 0.0624 0.077 Uiso calc R 1 1 . .
H H14B 0.7064 0.0019 0.1507 0.077 Uiso calc R 1 1 . .
C C15 0.6956(4) 0.1279(3) 0.1410(2) 0.0710(11) Uani d . 1 1 . .
H H15A 0.6420 0.1677 0.1030 0.085 Uiso calc R 1 1 . .
H H15B 0.8109 0.1338 0.1422 0.085 Uiso calc R 1 1 . .
C C16 0.6529(4) 0.1466(2) 0.2229(2) 0.0627(9) Uani d . 1 1 . .
H H16A 0.7120 0.1096 0.2618 0.075 Uiso calc R 1 1 . .
H H16B 0.6818 0.2035 0.2378 0.075 Uiso calc R 1 1 . .
C C21 0.1355(3) 0.27565(18) 0.38309(16) 0.0433(7) Uani d . 1 1 . .
H H21 0.1026 0.3082 0.3348 0.052 Uiso calc R 1 1 . .
C C22 -0.0096(4) 0.2273(2) 0.3958(2) 0.0629(9) Uani d . 1 1 . .
H H22A 0.0144 0.1942 0.4437 0.075 Uiso calc R 1 1 . .
H H22B -0.0408 0.1898 0.3516 0.075 Uiso calc R 1 1 . .
C C23 -0.1469(4) 0.2874(3) 0.4031(2) 0.0765(11) Uani d . 1 1 . .
H H23A -0.1805 0.3142 0.3525 0.092 Uiso calc R 1 1 . .
H H23B -0.2381 0.2564 0.4167 0.092 Uiso calc R 1 1 . .
C C24 -0.0988(5) 0.3520(3) 0.4644(2) 0.0739(11) Uani d . 1 1 . .
H H24A -0.1858 0.3919 0.4634 0.089 Uiso calc R 1 1 . .
H H24B -0.0820 0.3258 0.5162 0.089 Uiso calc R 1 1 . .
C C25 0.0500(5) 0.3964(2) 0.4524(2) 0.0744(11) Uani d . 1 1 . .
H H25A 0.0810 0.4343 0.4963 0.089 Uiso calc R 1 1 . .
H H25B 0.0285 0.4293 0.4043 0.089 Uiso calc R 1 1 . .
C C26 0.1874(4) 0.33744(19) 0.4464(2) 0.0589(9) Uani d . 1 1 . .
H H26A 0.2799 0.3682 0.4342 0.071 Uiso calc R 1 1 . .
H H26B 0.2184 0.3091 0.4965 0.071 Uiso calc R 1 1 . .
C C30 0.9203(4) 0.42877(19) 0.1636(2) 0.034(3) Uani d PR 0.51(2) 1 A 1
H H30 1.0037 0.3867 0.1791 0.041 Uiso calc PR 0.51(2) 1 A 1
Cl Cl1 0.9615(8) 0.5094(6) 0.2138(5) 0.124(3) Uani d P 0.51(2) 1 A 1
Cl Cl2 0.9264(10) 0.4611(3) 0.0639(4) 0.0889(17) Uani d P 0.51(2) 1 A 1
Cl Cl3 0.7332(7) 0.3868(5) 0.1695(6) 0.091(2) Uani d P 0.51(2) 1 A 1
C C31 0.9117(16) 0.4311(8) 0.1563(8) 0.095(6) Uani d P 0.49(2) 1 A 2
H H31 1.0026 0.3925 0.1682 0.113 Uiso calc PR 0.49(2) 1 A 2
Cl Cl1A 0.9542(5) 0.5234(3) 0.2235(2) 0.0516(14) Uani d P 0.49(2) 1 A 2
Cl Cl2A 0.8855(18) 0.4481(8) 0.0636(4) 0.161(4) Uani d P 0.49(2) 1 A 2
Cl Cl3A 0.7452(9) 0.3845(4) 0.1871(7) 0.0886(19) Uani d P 0.49(2) 1 A 2

loop_
_atom_site_aniso_label
_atom_site_aniso_U_11
_atom_site_aniso_U_22
_atom_site_aniso_U_33
_atom_site_aniso_U_12
_atom_site_aniso_U_13
_atom_site_aniso_U_23
S1 0.0600(5) 0.0409(4) 0.0582(5) -0.0029(4) 0.0153(4) 0.0107(3)
S2 0.0651(5) 0.0540(5) 0.0536(5) 0.0008(4) -0.0152(4) -0.0048(4)
N1 0.0485(13) 0.0363(12) 0.0289(11) 0.0043(10) 0.0104(9) -0.0007(9)
N2 0.0438(12) 0.0333(11) 0.0319(11) 0.0045(10) 0.0124(9) 0.0009(9)
C1 0.0458(15) 0.0362(14) 0.0296(13) 0.0075(12) 0.0116(11) -0.0013(11)
C2 0.0402(13) 0.0330(13) 0.0317(13) 0.0006(11) 0.0086(10) -0.0027(11)
C3 0.0489(15) 0.0368(14) 0.0342(14) 0.0047(12) 0.0048(12) 0.0024(11)
C4 0.0554(17) 0.0370(14) 0.0310(13) 0.0016(13) 0.0080(12) 0.0008(11)
C5 0.091(3) 0.056(2) 0.0337(15) 0.0158(18) 0.0123(16) 0.0077(14)
C6 0.075(2) 0.0529(19) 0.0468(18) 0.0238(17) 0.0095(16) 0.0109(15)
C11 0.0497(16) 0.0382(15) 0.0349(13) 0.0018(12) 0.0153(12) -0.0028(11)
C12 0.0522(17) 0.0479(17) 0.0493(17) -0.0099(14) 0.0195(14) -0.0114(14)
C13 0.077(2) 0.0550(19) 0.0499(19) -0.0107(17) 0.0214(17) -0.0184(15)
C14 0.076(2) 0.069(2) 0.054(2) 0.0061(19) 0.0302(17) -0.0104(17)
C15 0.064(2) 0.088(3) 0.070(2) -0.025(2) 0.0379(18) -0.021(2)
C16 0.061(2) 0.069(2) 0.064(2) -0.0229(17) 0.0285(16) -0.0217(18)
C21 0.0525(16) 0.0441(16) 0.0358(14) 0.0111(13) 0.0144(12) -0.0008(12)
C22 0.0540(19) 0.064(2) 0.074(2) -0.0008(17) 0.0196(17) -0.0130(18)
C23 0.055(2) 0.099(3) 0.079(3) 0.009(2) 0.0224(19) -0.009(2)
C24 0.078(2) 0.094(3) 0.054(2) 0.038(2) 0.0255(18) -0.002(2)
C25 0.094(3) 0.060(2) 0.073(2) 0.021(2) 0.023(2) -0.0195(19)
C26 0.067(2) 0.0464(18) 0.066(2) 0.0080(16) 0.0163(17) -0.0167(16)
C30 0.023(4) 0.040(6) 0.038(5) -0.002(4) 0.003(3) 0.016(4)
Cl1 0.090(3) 0.102(3) 0.186(6) -0.010(2) 0.034(3) -0.072(4)
Cl2 0.113(3) 0.099(4) 0.0580(19) 0.0136(19) 0.0249(16) 0.0109(16)
Cl3 0.048(2) 0.087(3) 0.136(5) -0.0110(17) 0.004(3) -0.014(2)
C31 0.120(12) 0.095(12) 0.069(9) 0.058(9) 0.015(8) -0.002(8)
Cl1A 0.0494(16) 0.0500(17) 0.057(2) -0.0037(10) 0.0128(10) -0.0085(13)
Cl2A 0.143(6) 0.285(10) 0.057(2) 0.049(5) 0.021(3) 0.062(4)
Cl3A 0.110(5) 0.048(2) 0.126(4) -0.008(2) 0.072(4) -0.0069(18)

loop_
_atom_type_symbol
_atom_type_description
_atom_type_scat_dispersion_real
_atom_type_scat_dispersion_imag
_atom_type_scat_source
C C 0.0033 0.0016 'International Tables Vol C Tables 4.2.6.8 and 6.1.1.4'
H H 0.0000 0.0000 'International Tables Vol C Tables 4.2.6.8 and 6.1.1.4'
N N 0.0061 0.0033 'International Tables Vol C Tables 4.2.6.8 and 6.1.1.4'
S S 0.1246 0.1234 'International Tables Vol C Tables 4.2.6.8 and 6.1.1.4'
Cl Cl 0.1484 0.1585 'International Tables Vol C Tables 4.2.6.8 and 6.1.1.4'

loop_
_geom_angle_atom_site_label_1
_geom_angle_atom_site_label_2
_geom_angle_atom_site_label_3
_geom_angle
C2 N1 C4 108.3(2)
C2 N1 C21 121.6(2)
C4 N1 C21 129.8(2)
C2 N2 C3 108.7(2)
C2 N2 C11 121.8(2)
C3 N2 C11 129.3(2)
C2 C1 S2 115.8(2)
C2 C1 S1 114.64(19)
S2 C1 S1 129.54(16)
N2 C2 N1 108.8(2)
N2 C2 C1 125.6(2)
N1 C2 C1 125.6(2)
C4 C3 N2 106.8(2)
C4 C3 C6 128.6(3)
N2 C3 C6 124.6(2)
C3 C4 N1 107.3(2)
C3 C4 C5 128.4(3)
N1 C4 C5 124.3(3)
C4 C5 H5A 109.5
C4 C5 H5B 109.5
H5A C5 H5B 109.5
C4 C5 H5C 109.5
H5A C5 H5C 109.5
H5B C5 H5C 109.5
C3 C6 H6A 109.5
C3 C6 H6B 109.5
H6A C6 H6B 109.5
C3 C6 H6C 109.5
H6A C6 H6C 109.5
H6B C6 H6C 109.5
N2 C11 C16 113.9(2)
N2 C11 C12 111.8(2)
C16 C11 C12 113.3(3)
N2 C11 H11 105.7
C16 C11 H11 105.7
C12 C11 H11 105.7
C11 C12 C13 110.8(2)
C11 C12 H12A 109.5
C13 C12 H12A 109.5
C11 C12 H12B 109.5
C13 C12 H12B 109.5
H12A C12 H12B 108.1
C14 C13 C12 112.2(3)
C14 C13 H13A 109.2
C12 C13 H13A 109.2
C14 C13 H13B 109.2
C12 C13 H13B 109.2
H13A C13 H13B 107.9
C13 C14 C15 111.8(3)
C13 C14 H14A 109.3
C15 C14 H14A 109.3
C13 C14 H14B 109.3
C15 C14 H14B 109.3
H14A C14 H14B 107.9
C14 C15 C16 110.9(3)
C14 C15 H15A 109.5
C16 C15 H15A 109.5
C14 C15 H15B 109.5
C16 C15 H15B 109.5
H15A C15 H15B 108.1
C11 C16 C15 108.5(3)
C11 C16 H16A 110.0
C15 C16 H16A 110.0
C11 C16 H16B 110.0
C15 C16 H16B 110.0
H16A C16 H16B 108.4
N1 C21 C26 113.5(2)
N1 C21 C22 112.1(2)
C26 C21 C22 113.5(2)
N1 C21 H21 105.7
C26 C21 H21 105.7
C22 C21 H21 105.7
C21 C22 C23 109.1(3)
C21 C22 H22A 109.9
C23 C22 H22A 109.9
C21 C22 H22B 109.9
C23 C22 H22B 109.9
H22A C22 H22B 108.3
C24 C23 C22 111.9(3)
C24 C23 H23A 109.2
C22 C23 H23A 109.2
C24 C23 H23B 109.2
C22 C23 H23B 109.2
H23A C23 H23B 107.9
C25 C24 C23 112.6(3)
C25 C24 H24A 109.1
C23 C24 H24A 109.1
C25 C24 H24B 109.1
C23 C24 H24B 109.1
H24A C24 H24B 107.8
C24 C25 C26 112.1(3)
C24 C25 H25A 109.2
C26 C25 H25A 109.2
C24 C25 H25B 109.2
C26 C25 H25B 109.2
H25A C25 H25B 107.9
C21 C26 C25 109.1(3)
C21 C26 H26A 109.9
C25 C26 H26A 109.9
C21 C26 H26B 109.9
C25 C26 H26B 109.9
H26A C26 H26B 108.3
Cl1 C30 Cl3 114.7(5)
Cl1 C30 Cl2 104.3(4)
Cl3 C30 Cl2 109.1(4)
Cl1 C30 H30 109.5
Cl3 C30 H30 109.5
Cl2 C30 H30 109.5
Cl2A C31 Cl3A 112.4(9)
Cl2A C31 Cl1A 117.3(10)
Cl3A C31 Cl1A 104.0(7)
Cl2A C31 H31 107.6
Cl3A C31 H31 107.6
Cl1A C31 H31 107.6

loop_
_geom_bond_atom_site_label_1
_geom_bond_atom_site_label_2
_geom_bond_distance
S1 C1 1.666(3)
S2 C1 1.657(3)
N1 C2 1.345(3)
N1 C4 1.392(3)
N1 C21 1.482(3)
N2 C2 1.329(3)
N2 C3 1.400(3)
N2 C11 1.487(3)
C1 C2 1.484(4)
C3 C4 1.354(4)
C3 C6 1.486(4)
C4 C5 1.494(4)
C5 H5A 0.9700
C5 H5B 0.9700
C5 H5C 0.9700
C6 H6A 0.9700
C6 H6B 0.9700
C6 H6C 0.9700
C11 C16 1.490(4)
C11 C12 1.508(4)
C11 H11 0.9900
C12 C13 1.521(4)
C12 H12A 0.9800
C12 H12B 0.9800
C13 C14 1.485(5)
C13 H13A 0.9800
C13 H13B 0.9800
C14 C15 1.509(5)
C14 H14A 0.9800
C14 H14B 0.9800
C15 C16 1.542(4)
C15 H15A 0.9800
C15 H15B 0.9800
C16 H16A 0.9800
C16 H16B 0.9800
C21 C26 1.499(4)
C21 C22 1.504(4)
C21 H21 0.9900
C22 C23 1.539(5)
C22 H22A 0.9800
C22 H22B 0.9800
C23 C24 1.500(6)
C23 H23A 0.9800
C23 H23B 0.9800
C24 C25 1.495(6)
C24 H24A 0.9800
C24 H24B 0.9800
C25 C26 1.524(5)
C25 H25A 0.9800
C25 H25B 0.9800
C26 H26A 0.9800
C26 H26B 0.9800
C30 Cl1 1.579(10)
C30 Cl3 1.744(7)
C30 Cl2 1.807(7)
C30 H30 0.9900
C31 Cl2A 1.605(16)
C31 Cl3A 1.754(15)
C31 Cl1A 1.896(14)
C31 H31 0.9900

loop_
_geom_hbond_atom_site_label_D
_geom_hbond_atom_site_label_H
_geom_hbond_atom_site_label_A
_geom_hbond_site_symmetry_A
_geom_hbond_distance_DH
_geom_hbond_distance_HA
_geom_hbond_distance_DA
_geom_hbond_angle_DHA
C15 H15B S2 1_655 0.98 2.76 3.650(4) 151
C30 H30 S1 1_655 0.99 2.79 3.646(4) 145
C30 H30 S2 1_655 0.99 2.68 3.543(3) 145

loop_
_geom_torsion_atom_site_label_1
_geom_torsion_atom_site_label_2
_geom_torsion_atom_site_label_3
_geom_torsion_atom_site_label_4
_geom_torsion
C3 N2 C2 N1 -0.6(3)
C11 N2 C2 N1 175.1(2)
C3 N2 C2 C1 177.6(2)
C11 N2 C2 C1 -6.7(4)
C4 N1 C2 N2 0.4(3)
C21 N1 C2 N2 -175.4(2)
C4 N1 C2 C1 -177.8(2)
C21 N1 C2 C1 6.4(4)
S2 C1 C2 N2 87.5(3)
S1 C1 C2 N2 -92.4(3)
S2 C1 C2 N1 -94.6(3)
S1 C1 C2 N1 85.5(3)
C2 N2 C3 C4 0.5(3)
C11 N2 C3 C4 -174.8(3)
C2 N2 C3 C6 -178.6(3)
C11 N2 C3 C6 6.1(5)
N2 C3 C4 N1 -0.3(3)
C6 C3 C4 N1 178.8(3)
N2 C3 C4 C5 -179.4(3)
C6 C3 C4 C5 -0.3(5)
C2 N1 C4 C3 -0.1(3)
C21 N1 C4 C3 175.2(3)
C2 N1 C4 C5 179.1(3)
C21 N1 C4 C5 -5.6(5)
C2 N2 C11 C16 121.2(3)
C3 N2 C11 C16 -64.0(4)
C2 N2 C11 C12 -108.8(3)
C3 N2 C11 C12 66.0(4)
N2 C11 C12 C13 174.7(3)
C16 C11 C12 C13 -54.9(4)
C11 C12 C13 C14 52.1(4)
C12 C13 C14 C15 -54.1(4)
C13 C14 C15 C16 56.8(4)
N2 C11 C16 C15 -173.7(3)
C12 C11 C16 C15 57.1(4)
C14 C15 C16 C11 -57.2(4)
C2 N1 C21 C26 -122.8(3)
C4 N1 C21 C26 62.4(4)
C2 N1 C21 C22 107.1(3)
C4 N1 C21 C22 -67.7(4)
N1 C21 C22 C23 -173.0(3)
C26 C21 C22 C23 56.9(4)
C21 C22 C23 C24 -53.3(4)
C22 C23 C24 C25 53.2(5)
C23 C24 C25 C26 -54.0(5)
N1 C21 C26 C25 172.9(3)
C22 C21 C26 C25 -57.6(4)
C24 C25 C26 C21 54.8(4)
